data_4103963
loop_
_publ_author_name
'Soo Hyuk Choi'
'Ilia A. Guzei'
'Lara C. Spencer'
'Samuel H. Gellman'

_publ_contact_author_address
;
Department of Chemistry
University of Wisconsin-Madison
1101 University Ave
Madison, WI  53706
USA
;
_publ_contact_author_email iguzei@chem.wisc.edu
_publ_contact_author_fax 608-262-0381
_publ_contact_author_name
;
Guzei, Ilia A. 
;
_publ_contact_author_phone 608-263-4694
_publ_section_title
;
 Crystallographic Characterization of Helical Secondary Structures in 2:1
 and 1:2 \a/\b-Peptides
;
_journal_name_full 'Journal of the American Chemical Society'
_journal_page_first 2917
_journal_page_last 2924
_journal_paper_doi 10.1021/ja808168y
_journal_volume 131
_journal_year 2009
_chemical_absolute_configuration ad
_chemical_formula_moiety 'C49 H67 Br N6 O9'
_chemical_formula_sum 'C49 H67 Br N6 O9'
_chemical_formula_weight 964.00
_chemical_name_systematic
; 
 ? 
;
_space_group_IT_number 152
_symmetry_cell_setting trigonal
_symmetry_Int_Tables_number 152
_symmetry_space_group_name_Hall 'P 31 2"'
_symmetry_space_group_name_H-M 'P 31 2 1'
_atom_sites_solution_hydrogens geom
_atom_sites_solution_primary direct
_atom_sites_solution_secondary difmap
_audit_creation_method
;
manual editing of the CIF file 
created by SHELXTL Ver. 6.10
and processed with modiCIfer-09152005. 
;
_cell_angle_alpha 90.00
_cell_angle_beta 90.00
_cell_angle_gamma 120.00
_cell_formula_units_Z 6
_cell_length_a 18.5023(10)
_cell_length_b 18.5023(10)
_cell_length_c 32.418(4)
_cell_measurement_reflns_used 7592
_cell_measurement_temperature 100(2)
_cell_measurement_theta_max 20.7730
_cell_measurement_theta_min 2.2733
_cell_volume 9611.0(14)
_computing_cell_refinement 'SAINT Ver. 6.22  (Bruker-AXS, 2003)'
_computing_data_collection 'SMART Ver. 5.622 (Bruker-AXS, 2003)'
_computing_data_reduction 'SAINT Ver. 6.22'
_computing_molecular_graphics 'SHELXTL Ver. 6.10 '
_computing_publication_material 'SHELXTL Ver. 6.10 '
_computing_structure_refinement 'SHELXTL Ver. 6.10 '
_computing_structure_solution 'SHELXTL Ver. 6.10 (Bruker-AXS, 2003)'
_diffrn_ambient_temperature 100(2)
_diffrn_measured_fraction_theta_full 0.999
_diffrn_measured_fraction_theta_max 0.999
_diffrn_measurement_device_type 'Bruker CCD-1000 area detector'
_diffrn_measurement_method '0.30\% \w scans'
_diffrn_radiation_monochromator graphite
_diffrn_radiation_source 'fine-focus sealed tube'
_diffrn_radiation_type Mo-K\a
_diffrn_radiation_wavelength 0.71073
_diffrn_reflns_av_R_equivalents 0.1256
_diffrn_reflns_av_sigmaI/netI 0.0482
_diffrn_reflns_limit_h_max 18
_diffrn_reflns_limit_h_min -18
_diffrn_reflns_limit_k_max 18
_diffrn_reflns_limit_k_min -18
_diffrn_reflns_limit_l_max 32
_diffrn_reflns_limit_l_min -32
_diffrn_reflns_number 68516
_diffrn_reflns_theta_full 20.84
_diffrn_reflns_theta_max 20.84
_diffrn_reflns_theta_min 1.27
_diffrn_standards_number 0
_exptl_absorpt_coefficient_mu 0.688
_exptl_absorpt_correction_T_max 0.8100
_exptl_absorpt_correction_T_min 0.7337
_exptl_absorpt_correction_type multi-scan
_exptl_absorpt_process_details
;
SADABS  (Bruker-AXS, 2003)
;
_exptl_crystal_colour colorless
_exptl_crystal_density_diffrn 0.999
_exptl_crystal_density_method 'not measured'
_exptl_crystal_description needle
_exptl_crystal_F_000 3060
_exptl_crystal_size_max 0.48
_exptl_crystal_size_mid 0.45
_exptl_crystal_size_min 0.32
_platon_squeeze_details
;
;
_refine_diff_density_max 1.049
_refine_diff_density_min -0.557
_refine_diff_density_rms 0.109
_refine_ls_abs_structure_details 'Flack H D (1983), Acta Cryst. A39, 876-881'
_refine_ls_abs_structure_Flack 0.056(16)
_refine_ls_extinction_method none
_refine_ls_goodness_of_fit_ref 1.044
_refine_ls_hydrogen_treatment constr
_refine_ls_matrix_type full
_refine_ls_number_parameters 567
_refine_ls_number_reflns 6741
_refine_ls_number_restraints 0
_refine_ls_restrained_S_all 1.044
_refine_ls_R_factor_all 0.0853
_refine_ls_R_factor_gt 0.0782
_refine_ls_shift/su_max 0.001
_refine_ls_shift/su_mean 0.000
_refine_ls_structure_factor_coef Fsqd
_refine_ls_weighting_details 'calc w=1/[\s^2^(Fo^2^)+(0.1618P)^2^+2.1656P] where P=(Fo^2^+2Fc^2^)/3'
_refine_ls_weighting_scheme calc
_refine_ls_wR_factor_gt 0.2047
_refine_ls_wR_factor_ref 0.2105
_reflns_number_gt 5833
_reflns_number_total 6741
_reflns_threshold_expression I>2\s(I)
_cod_data_source_file ja808168y_si_006.cif
_cod_data_source_block gellman41
_cod_original_cell_volume 9610.9(13)
_cod_original_sg_symbol_Hall 'P 31 2"     '
_cod_original_sg_symbol_H-M 'P 31 2 1 '
_cod_database_code 4103963

loop_
_symmetry_equiv_pos_as_xyz
'x, y, z'
'-y, x-y, z+1/3'
'-x+y, -x, z+2/3'
'y, x, -z'
'x-y, -y, -z+2/3'
'-x, -x+y, -z+1/3'

loop_
_atom_site_label
_atom_site_type_symbol
_atom_site_fract_x
_atom_site_fract_y
_atom_site_fract_z
_atom_site_U_iso_or_equiv
_atom_site_adp_type
_atom_site_occupancy
_atom_site_symmetry_multiplicity
_atom_site_calc_flag
_atom_site_refinement_flags
Br1 Br 0.88067(7) 0.77135(6) 1.08105(4) 0.1026(5) Uani 1 1 d .
O1 O 0.6893(3) 0.9724(3) 1.00522(15) 0.0560(13) Uani 1 1 d .
O2 O 0.6058(4) 1.0147(4) 1.03052(17) 0.0663(15) Uani 1 1 d .
O3 O 0.5231(3) 0.8046(3) 1.00466(12) 0.0406(11) Uani 1 1 d .
O4 O 0.3836(3) 0.7641(3) 0.92060(14) 0.0484(12) Uani 1 1 d .
O5 O 0.6356(3) 0.8985(3) 0.86335(12) 0.0364(11) Uani 1 1 d .
O6 O 0.5460(3) 0.6723(3) 0.83147(14) 0.0460(12) Uani 1 1 d .
O7 O 0.4441(3) 0.7462(3) 0.74560(14) 0.0546(13) Uani 1 1 d .
O8 O 0.6244(3) 0.7865(3) 0.68340(14) 0.0462(12) Uani 1 1 d .
O9 O 0.6106(3) 0.6980(3) 0.63065(13) 0.0496(13) Uani 1 1 d .
N1 N 0.5798(3) 0.8825(3) 0.94756(14) 0.0344(13) Uani 1 1 d .
H1 H 0.5996 0.8842 0.9227 0.041 Uiso 1 1 calc R
N2 N 0.4438(3) 0.6968(3) 0.89170(14) 0.0341(13) Uani 1 1 d .
H2 H 0.4561 0.6801 0.8687 0.041 Uiso 1 1 calc R
N3 N 0.5353(3) 0.8376(3) 0.81475(13) 0.0284(12) Uani 1 1 d .
H3 H 0.5240 0.8141 0.7902 0.034 Uiso 1 1 calc R
N4 N 0.6179(4) 0.7624(4) 0.77961(17) 0.0415(14) Uani 1 1 d .
H4 H 0.6267 0.7708 0.7529 0.050 Uiso 1 1 calc R
N5 N 0.3891(4) 0.6122(4) 0.72712(15) 0.0435(14) Uani 1 1 d .
H5 H 0.3588 0.5730 0.7091 0.052 Uiso 1 1 calc R
N6 N 0.5132(4) 0.7316(4) 0.63839(17) 0.0474(15) Uani 1 1 d .
H6 H 0.4916 0.6982 0.6170 0.057 Uiso 1 1 calc R
C1 C 0.8399(3) 0.8420(3) 1.0677(2) 0.074(3) Uani 1 1 d G
C2 C 0.8946(3) 0.9270(3) 1.0628(3) 0.115(4) Uani 1 1 d G
H2 H 0.9530 0.9489 1.0657 0.138 Uiso 1 1 calc R
C3 C 0.8638(3) 0.9801(3) 1.0538(2) 0.104(4) Uani 1 1 d G
H3 H 0.9011 1.0382 1.0505 0.125 Uiso 1 1 calc R
C4 C 0.7783(4) 0.9480(3) 1.0497(2) 0.065(2) Uani 1 1 d G
C5 C 0.7237(3) 0.8630(4) 1.0546(3) 0.117(4) Uani 1 1 d G
H5 H 0.6653 0.8411 1.0517 0.140 Uiso 1 1 calc R
C6 C 0.7545(3) 0.8100(3) 1.0636(3) 0.106(4) Uani 1 1 d G
H6 H 0.7171 0.7519 1.0669 0.127 Uiso 1 1 calc R
C7 C 0.7420(6) 1.0045(5) 1.0428(3) 0.077(3) Uani 1 1 d .
H7A H 0.7080 1.0025 1.0668 0.092 Uiso 1 1 calc R
H7B H 0.7870 1.0629 1.0386 0.092 Uiso 1 1 calc R
C8 C 0.6275(5) 0.9847(4) 1.0044(2) 0.0433(17) Uani 1 1 d .
C9 C 0.5812(4) 0.9563(4) 0.96322(19) 0.0403(17) Uani 1 1 d .
C10 C 0.4896(5) 0.9411(6) 0.9674(3) 0.066(2) Uani 1 1 d .
H10A H 0.4630 0.9283 0.9402 0.098 Uiso 1 1 calc R
H10B H 0.4917 0.9914 0.9784 0.098 Uiso 1 1 calc R
H10C H 0.4575 0.8941 0.9861 0.098 Uiso 1 1 calc R
C11 C 0.6302(5) 1.0279(4) 0.9321(2) 0.0525(19) Uani 1 1 d .
H11A H 0.6854 1.0341 0.9274 0.079 Uiso 1 1 calc R
H11B H 0.6367 1.0800 0.9433 0.079 Uiso 1 1 calc R
H11C H 0.5996 1.0148 0.9060 0.079 Uiso 1 1 calc R
C12 C 0.5494(4) 0.8105(4) 0.9696(2) 0.0358(16) Uani 1 1 d .
C13 C 0.5518(4) 0.7399(4) 0.9473(2) 0.0382(17) Uani 1 1 d .
H13 H 0.5917 0.7631 0.9236 0.046 Uiso 1 1 calc R
C14 C 0.5762(6) 0.6885(5) 0.9748(3) 0.061(2) Uani 1 1 d .
H14A H 0.6375 0.7160 0.9781 0.073 Uiso 1 1 calc R
H14B H 0.5498 0.6790 1.0023 0.073 Uiso 1 1 calc R
C15 C 0.5437(12) 0.6108(9) 0.9517(5) 0.171(8) Uani 1 1 d .
H15A H 0.5879 0.6140 0.9333 0.205 Uiso 1 1 calc R
H15B H 0.5282 0.5641 0.9712 0.205 Uiso 1 1 calc R
C16 C 0.4718(6) 0.5943(5) 0.9273(2) 0.062(2) Uani 1 1 d .
H16A H 0.4208 0.5455 0.9382 0.075 Uiso 1 1 calc R
H16B H 0.4794 0.5836 0.8982 0.075 Uiso 1 1 calc R
C17 C 0.4660(5) 0.6748(4) 0.9312(2) 0.0456(18) Uani 1 1 d .
H17 H 0.4227 0.6658 0.9522 0.055 Uiso 1 1 calc R
C18 C 0.4054(4) 0.7419(4) 0.8897(2) 0.0390(17) Uani 1 1 d .
C19 C 0.3942(4) 0.7684(4) 0.84625(17) 0.0345(16) Uani 1 1 d .
H19 H 0.3864 0.7242 0.8261 0.041 Uiso 1 1 calc R
C20 C 0.3214(5) 0.7834(5) 0.8426(2) 0.0509(19) Uani 1 1 d .
H20A H 0.2910 0.7713 0.8692 0.061 Uiso 1 1 calc R
H20B H 0.2821 0.7471 0.8211 0.061 Uiso 1 1 calc R
C21 C 0.3589(5) 0.8769(5) 0.8309(2) 0.0497(19) Uani 1 1 d .
H21A H 0.3205 0.8858 0.8132 0.060 Uiso 1 1 calc R
H21B H 0.3730 0.9127 0.8557 0.060 Uiso 1 1 calc R
C22 C 0.4377(4) 0.8926(4) 0.80729(18) 0.0396(16) Uani 1 1 d .
H22A H 0.4234 0.8670 0.7795 0.048 Uiso 1 1 calc R
H22B H 0.4777 0.9530 0.8045 0.048 Uiso 1 1 calc R
C23 C 0.4726(4) 0.8507(4) 0.83421(19) 0.0388(16) Uani 1 1 d .
H23 H 0.4970 0.8850 0.8596 0.047 Uiso 1 1 calc R
C24 C 0.6094(4) 0.8590(4) 0.83157(19) 0.0323(15) Uani 1 1 d .
C25 C 0.6643(5) 0.8291(4) 0.8080(2) 0.0431(17) Uani 1 1 d .
H25 H 0.6878 0.8075 0.8293 0.052 Uiso 1 1 calc R
C26 C 0.7394(4) 0.9064(5) 0.7876(2) 0.0503(19) Uani 1 1 d .
H26A H 0.7200 0.9203 0.7619 0.060 Uiso 1 1 calc R
H26B H 0.7589 0.9547 0.8065 0.060 Uiso 1 1 calc R
C27 C 0.8115(3) 0.8940(4) 0.77758(19) 0.068(2) Uani 1 1 d G
C28 C 0.8278(4) 0.8797(4) 0.73746(17) 0.073(3) Uani 1 1 d G
H28 H 0.7919 0.8762 0.7156 0.088 Uiso 1 1 calc R
C29 C 0.8964(4) 0.8704(5) 0.7293(2) 0.104(4) Uani 1 1 d G
H29 H 0.9076 0.8606 0.7019 0.124 Uiso 1 1 calc R
C30 C 0.9489(4) 0.8755(6) 0.7612(3) 0.121(4) Uani 1 1 d G
H30 H 0.9958 0.8691 0.7557 0.145 Uiso 1 1 calc R
C31 C 0.9326(5) 0.8898(7) 0.8014(2) 0.156(7) Uani 1 1 d G
H31 H 0.9684 0.8932 0.8232 0.187 Uiso 1 1 calc R
C32 C 0.8639(5) 0.8990(6) 0.80954(16) 0.129(5) Uani 1 1 d G
H32 H 0.8528 0.9088 0.8370 0.155 Uiso 1 1 calc R
C33 C 0.5610(4) 0.6872(4) 0.7939(2) 0.0407(18) Uani 1 1 d .
C34 C 0.5118(4) 0.6190(4) 0.76218(19) 0.0383(17) Uani 1 1 d .
H34 H 0.5326 0.6401 0.7337 0.046 Uiso 1 1 calc R
C35 C 0.5204(6) 0.5427(5) 0.7713(3) 0.064(2) Uani 1 1 d .
H35A H 0.5688 0.5574 0.7895 0.077 Uiso 1 1 calc R
H35B H 0.5269 0.5179 0.7455 0.077 Uiso 1 1 calc R
C36 C 0.4376(6) 0.4825(5) 0.7931(3) 0.073(3) Uani 1 1 d .
H36A H 0.4245 0.4239 0.7903 0.087 Uiso 1 1 calc R
H36B H 0.4399 0.4963 0.8228 0.087 Uiso 1 1 calc R
C37 C 0.3743(5) 0.4968(6) 0.7706(2) 0.062(2) Uani 1 1 d .
H37A H 0.3597 0.4682 0.7436 0.074 Uiso 1 1 calc R
H37B H 0.3227 0.4769 0.7872 0.074 Uiso 1 1 calc R
C38 C 0.4186(4) 0.5902(4) 0.76541(19) 0.0437(18) Uani 1 1 d .
H38 H 0.4083 0.6165 0.7899 0.052 Uiso 1 1 calc R
C39 C 0.4079(5) 0.6899(5) 0.7201(2) 0.0475(19) Uani 1 1 d .
C40 C 0.3895(5) 0.7099(5) 0.6773(2) 0.049(2) Uani 1 1 d .
H40 H 0.3586 0.6567 0.6614 0.059 Uiso 1 1 calc R
C41 C 0.3366(7) 0.7544(7) 0.6775(3) 0.089(4) Uani 1 1 d .
H41A H 0.3427 0.7842 0.7038 0.106 Uiso 1 1 calc R
H41B H 0.2768 0.7146 0.6724 0.106 Uiso 1 1 calc R
C42 C 0.3788(10) 0.8181(10) 0.6397(4) 0.125(5) Uani 1 1 d .
H42A H 0.3352 0.8101 0.6196 0.150 Uiso 1 1 calc R
H42B H 0.4053 0.8761 0.6501 0.150 Uiso 1 1 calc R
C43 C 0.4385(6) 0.8055(5) 0.6203(2) 0.066(2) Uani 1 1 d .
H43A H 0.4853 0.8589 0.6100 0.079 Uiso 1 1 calc R
H43B H 0.4139 0.7663 0.5969 0.079 Uiso 1 1 calc R
C44 C 0.4680(4) 0.7686(4) 0.6540(2) 0.0459(18) Uani 1 1 d .
H44 H 0.5054 0.8148 0.6731 0.055 Uiso 1 1 calc R
C45 C 0.5840(5) 0.7420(4) 0.6526(2) 0.0439(18) Uani 1 1 d .
C46 C 0.6899(5) 0.6999(4) 0.6399(2) 0.0485(19) Uani 1 1 d .
C47 C 0.6877(5) 0.6359(5) 0.6080(3) 0.070(2) Uani 1 1 d .
H47A H 0.6353 0.5829 0.6110 0.105 Uiso 1 1 calc R
H47B H 0.7349 0.6270 0.6130 0.105 Uiso 1 1 calc R
H47C H 0.6915 0.6576 0.5800 0.105 Uiso 1 1 calc R
C48 C 0.7615(5) 0.7860(5) 0.6310(2) 0.064(2) Uani 1 1 d .
H48A H 0.7475 0.8098 0.6074 0.095 Uiso 1 1 calc R
H48B H 0.8115 0.7827 0.6246 0.095 Uiso 1 1 calc R
H48C H 0.7721 0.8216 0.6552 0.095 Uiso 1 1 calc R
C49 C 0.6917(5) 0.6720(5) 0.6829(2) 0.056(2) Uani 1 1 d .
H49A H 0.6947 0.7139 0.7024 0.084 Uiso 1 1 calc R
H49B H 0.7407 0.6654 0.6864 0.084 Uiso 1 1 calc R
H49C H 0.6409 0.6185 0.6881 0.084 Uiso 1 1 calc R

loop_
_atom_site_aniso_label
_atom_site_aniso_U_11
_atom_site_aniso_U_22
_atom_site_aniso_U_33
_atom_site_aniso_U_23
_atom_site_aniso_U_13
_atom_site_aniso_U_12
Br1 0.0890(8) 0.0621(6) 0.1660(11) 0.0063(6) -0.0437(7) 0.0447(6)
O1 0.047(3) 0.053(3) 0.071(3) -0.013(3) -0.012(3) 0.028(3)
O2 0.089(4) 0.069(4) 0.056(3) -0.002(3) -0.005(3) 0.050(4)
O3 0.054(3) 0.049(3) 0.022(2) 0.008(2) 0.012(2) 0.027(2)
O4 0.055(3) 0.066(3) 0.034(3) 0.009(2) 0.011(2) 0.038(3)
O5 0.041(3) 0.043(3) 0.022(2) -0.008(2) -0.008(2) 0.019(2)
O6 0.066(3) 0.050(3) 0.033(3) -0.004(2) -0.007(2) 0.038(3)
O7 0.068(3) 0.061(3) 0.048(3) -0.027(3) -0.025(3) 0.043(3)
O8 0.046(3) 0.043(3) 0.051(3) -0.008(3) -0.015(2) 0.023(2)
O9 0.058(3) 0.041(3) 0.046(3) -0.015(2) 0.003(2) 0.023(3)
N1 0.042(3) 0.047(4) 0.023(3) 0.001(3) 0.001(2) 0.029(3)
N2 0.054(3) 0.034(3) 0.021(3) -0.003(2) -0.004(2) 0.027(3)
N3 0.041(3) 0.041(3) 0.015(2) -0.001(2) 0.002(2) 0.030(3)
N4 0.049(4) 0.046(4) 0.038(3) -0.013(3) -0.007(3) 0.029(3)
N5 0.048(4) 0.055(4) 0.030(3) -0.014(3) -0.009(3) 0.027(3)
N6 0.058(4) 0.043(4) 0.036(3) -0.004(3) -0.013(3) 0.021(3)
C1 0.059(6) 0.056(6) 0.100(7) 0.011(5) -0.025(5) 0.023(5)
C2 0.075(7) 0.060(7) 0.220(14) 0.007(7) -0.020(8) 0.041(6)
C3 0.071(7) 0.056(6) 0.173(11) 0.039(6) -0.018(7) 0.023(6)
C4 0.077(6) 0.048(5) 0.080(6) -0.014(4) -0.031(5) 0.038(5)
C5 0.064(6) 0.083(8) 0.220(14) 0.025(8) -0.012(7) 0.049(7)
C6 0.071(7) 0.050(6) 0.176(11) 0.028(6) -0.024(7) 0.014(5)
C7 0.077(6) 0.055(5) 0.107(7) -0.011(5) -0.046(5) 0.039(5)
C8 0.055(5) 0.037(4) 0.047(5) -0.004(3) -0.005(4) 0.029(4)
C9 0.055(4) 0.037(4) 0.033(4) 0.009(3) 0.004(3) 0.025(4)
C10 0.078(6) 0.075(6) 0.075(5) -0.012(4) -0.005(4) 0.061(5)
C11 0.086(6) 0.045(4) 0.043(4) 0.004(4) 0.003(4) 0.044(4)
C12 0.036(4) 0.032(4) 0.034(4) 0.003(3) -0.009(3) 0.012(3)
C13 0.048(4) 0.035(4) 0.046(4) 0.004(3) 0.006(3) 0.031(4)
C14 0.074(6) 0.052(5) 0.082(6) -0.008(4) -0.019(4) 0.049(5)
C15 0.217(16) 0.117(11) 0.239(16) -0.076(11) -0.150(15) 0.129(12)
C16 0.100(7) 0.043(4) 0.053(5) 0.003(4) -0.006(5) 0.044(5)
C17 0.064(5) 0.038(4) 0.040(4) 0.018(3) 0.010(4) 0.030(4)
C18 0.034(4) 0.041(4) 0.030(4) 0.005(3) 0.007(3) 0.010(3)
C19 0.042(4) 0.041(4) 0.023(3) -0.006(3) -0.005(3) 0.023(3)
C20 0.046(4) 0.069(6) 0.043(4) 0.009(4) -0.005(3) 0.032(4)
C21 0.052(5) 0.074(6) 0.041(4) -0.003(4) -0.002(3) 0.045(4)
C22 0.049(4) 0.054(4) 0.028(3) 0.008(3) 0.001(3) 0.036(4)
C23 0.045(4) 0.040(4) 0.032(3) -0.002(3) 0.008(3) 0.021(4)
C24 0.036(4) 0.034(4) 0.026(4) 0.004(3) 0.001(3) 0.017(3)
C25 0.062(5) 0.048(4) 0.035(4) -0.007(3) -0.005(3) 0.038(4)
C26 0.033(4) 0.058(5) 0.049(4) -0.016(4) 0.007(3) 0.015(4)
C27 0.044(5) 0.067(6) 0.092(7) -0.026(5) -0.005(5) 0.028(4)
C28 0.053(5) 0.099(7) 0.079(6) -0.021(5) -0.007(4) 0.046(5)
C29 0.055(6) 0.122(9) 0.122(9) -0.064(7) 0.001(6) 0.036(6)
C30 0.080(8) 0.117(10) 0.179(13) -0.016(9) 0.018(9) 0.060(8)
C31 0.120(11) 0.29(2) 0.113(10) -0.050(12) -0.029(8) 0.144(14)
C32 0.099(9) 0.209(16) 0.105(9) -0.033(9) -0.021(8) 0.096(10)
C33 0.040(4) 0.042(5) 0.055(5) -0.012(4) -0.011(4) 0.031(4)
C34 0.037(4) 0.050(4) 0.032(4) -0.016(3) -0.009(3) 0.025(3)
C35 0.084(6) 0.048(5) 0.074(5) -0.025(4) -0.013(5) 0.043(5)
C36 0.112(8) 0.052(5) 0.069(5) -0.008(4) 0.001(5) 0.051(6)
C37 0.062(5) 0.089(7) 0.036(4) -0.002(4) 0.003(4) 0.039(5)
C38 0.062(5) 0.040(4) 0.032(4) -0.010(3) 0.005(3) 0.028(4)
C39 0.061(5) 0.066(6) 0.039(4) -0.024(4) -0.016(4) 0.049(5)
C40 0.064(5) 0.058(5) 0.046(4) -0.031(4) -0.024(4) 0.046(5)
C41 0.102(7) 0.129(9) 0.085(7) -0.071(7) -0.053(6) 0.095(7)
C42 0.168(13) 0.186(14) 0.093(8) 0.000(9) -0.019(8) 0.143(12)
C43 0.093(7) 0.056(5) 0.059(5) -0.015(4) -0.031(5) 0.045(5)
C44 0.049(5) 0.029(4) 0.061(5) -0.020(4) -0.021(4) 0.020(4)
C45 0.047(5) 0.031(4) 0.042(4) 0.013(4) 0.004(4) 0.012(4)
C46 0.047(5) 0.041(4) 0.057(5) -0.006(3) 0.005(4) 0.021(4)
C47 0.045(5) 0.068(6) 0.086(6) 0.001(5) 0.036(4) 0.020(4)
C48 0.049(5) 0.050(5) 0.065(5) -0.001(4) 0.014(4) 0.005(4)
C49 0.049(5) 0.040(4) 0.079(6) -0.003(4) 0.017(4) 0.022(4)

loop_
_atom_type_symbol
_atom_type_description
_atom_type_scat_dispersion_real
_atom_type_scat_dispersion_imag
_atom_type_scat_source
C C 0.0033 0.0016 'International Tables Vol C Tables 4.2.6.8 and 6.1.1.4'
H H 0.0000 0.0000 'International Tables Vol C Tables 4.2.6.8 and 6.1.1.4'
N N 0.0061 0.0033 'International Tables Vol C Tables 4.2.6.8 and 6.1.1.4'
O O 0.0106 0.0060 'International Tables Vol C Tables 4.2.6.8 and 6.1.1.4'
Br Br -0.2901 2.4595 'International Tables Vol C Tables 4.2.6.8 and 6.1.1.4'

loop_
_geom_angle_atom_site_label_1
_geom_angle_atom_site_label_2
_geom_angle_atom_site_label_3
_geom_angle
C8 O1 C7 114.5(6)
C45 O9 C46 122.5(5)
C12 N1 C9 122.9(5)
C18 N2 C17 121.7(5)
C24 N3 C23 124.3(5)
C33 N4 C25 119.7(6)
C39 N5 C38 120.6(6)
C45 N6 C44 126.4(6)
C2 C1 C6 120.0
C2 C1 Br1 120.1(3)
C6 C1 Br1 119.9(3)
C3 C2 C1 120.0
C2 C3 C4 120.0
C3 C4 C5 120.0
C3 C4 C7 121.5(5)
C5 C4 C7 118.4(5)
C6 C5 C4 120.0
C5 C6 C1 120.0
O1 C7 C4 105.9(6)
O2 C8 O1 127.7(7)
O2 C8 C9 121.4(7)
O1 C8 C9 110.9(6)
N1 C9 C8 111.8(5)
N1 C9 C11 107.8(5)
C8 C9 C11 106.7(6)
N1 C9 C10 110.6(6)
C8 C9 C10 110.8(6)
C11 C9 C10 109.1(6)
O3 C12 N1 121.9(6)
O3 C12 C13 123.5(6)
N1 C12 C13 114.6(6)
C12 C13 C17 112.1(6)
C12 C13 C14 113.7(5)
C17 C13 C14 102.9(5)
C15 C14 C13 102.1(7)
C16 C15 C14 111.8(9)
C15 C16 C17 104.6(7)
N2 C17 C13 113.9(5)
N2 C17 C16 111.1(6)
C13 C17 C16 103.9(6)
O4 C18 N2 122.2(6)
O4 C18 C19 121.5(6)
N2 C18 C19 116.2(6)
C20 C19 C23 106.6(6)
C20 C19 C18 113.9(5)
C23 C19 C18 109.7(5)
C19 C20 C21 106.3(6)
C22 C21 C20 100.6(5)
C23 C22 C21 102.9(5)
N3 C23 C22 114.8(5)
N3 C23 C19 112.6(5)
C22 C23 C19 102.7(5)
O5 C24 N3 124.4(6)
O5 C24 C25 119.3(6)
N3 C24 C25 116.4(5)
N4 C25 C26 113.2(5)
N4 C25 C24 113.6(6)
C26 C25 C24 108.6(5)
C27 C26 C25 113.9(6)
C28 C27 C32 120.0
C28 C27 C26 121.8(5)
C32 C27 C26 118.2(5)
C29 C28 C27 120.0
C30 C29 C28 120.0
C29 C30 C31 120.0
C32 C31 C30 120.0
C31 C32 C27 120.0
O6 C33 N4 122.5(6)
O6 C33 C34 120.0(7)
N4 C33 C34 117.4(7)
C35 C34 C33 109.9(6)
C35 C34 C38 106.5(6)
C33 C34 C38 110.0(5)
C34 C35 C36 103.5(7)
C37 C36 C35 103.2(7)
C38 C37 C36 103.2(7)
N5 C38 C37 110.0(6)
N5 C38 C34 110.5(5)
C37 C38 C34 106.3(6)
O7 C39 N5 122.7(6)
O7 C39 C40 120.0(7)
N5 C39 C40 117.1(6)
C44 C40 C39 112.4(6)
C44 C40 C41 104.7(7)
C39 C40 C41 113.7(6)
C40 C41 C42 100.4(8)
C43 C42 C41 111.1(9)
C42 C43 C44 103.9(8)
N6 C44 C40 114.8(6)
N6 C44 C43 112.9(6)
C40 C44 C43 104.5(6)
O8 C45 N6 126.4(7)
O8 C45 O9 122.1(7)
N6 C45 O9 111.5(6)
O9 C46 C49 111.9(6)
O9 C46 C48 108.9(6)
C49 C46 C48 112.5(6)
O9 C46 C47 101.5(6)
C49 C46 C47 110.7(6)
C48 C46 C47 110.7(6)

loop_
_geom_bond_atom_site_label_1
_geom_bond_atom_site_label_2
_geom_bond_distance
Br1 C1 1.857(4)
O1 C8 1.273(9)
O1 C7 1.485(10)
O2 C8 1.187(8)
O3 C12 1.219(7)
O4 C18 1.225(8)
O5 C24 1.215(7)
O6 C33 1.250(8)
O7 C39 1.233(8)
O8 C45 1.273(8)
O9 C45 1.347(9)
O9 C46 1.479(9)
N1 C12 1.362(8)
N1 C9 1.446(9)
N2 C18 1.341(9)
N2 C17 1.463(8)
N3 C24 1.339(8)
N3 C23 1.442(8)
N4 C33 1.339(9)
N4 C25 1.431(9)
N5 C39 1.318(9)
N5 C38 1.493(9)
N6 C45 1.309(9)
N6 C44 1.414(9)
C1 C2 1.3900
C1 C6 1.3900
C2 C3 1.3900
C3 C4 1.3900
C4 C5 1.3900
C4 C7 1.515(9)
C5 C6 1.3900
C8 C9 1.530(10)
C9 C11 1.546(10)
C9 C10 1.577(11)
C12 C13 1.514(9)
C13 C17 1.526(10)
C13 C14 1.527(10)
C14 C15 1.458(14)
C15 C16 1.443(14)
C16 C17 1.551(10)
C18 C19 1.539(9)
C19 C20 1.509(10)
C19 C23 1.538(10)
C20 C21 1.555(11)
C21 C22 1.541(10)
C22 C23 1.511(9)
C24 C25 1.574(9)
C25 C26 1.558(11)
C26 C27 1.500(8)
C27 C28 1.3900
C27 C32 1.3900
C28 C29 1.3900
C29 C30 1.3900
C30 C31 1.3900
C31 C32 1.3900
C33 C34 1.526(9)
C34 C35 1.524(10)
C34 C38 1.533(10)
C35 C36 1.543(13)
C36 C37 1.513(12)
C37 C38 1.506(11)
C39 C40 1.516(10)
C40 C44 1.510(11)
C40 C41 1.564(11)
C41 C42 1.606(18)
C42 C43 1.389(14)
C43 C44 1.527(10)
C46 C49 1.494(11)
C46 C48 1.505(11)
C46 C47 1.555(11)

loop_
_geom_hbond_atom_site_label_D
_geom_hbond_atom_site_label_H
_geom_hbond_atom_site_label_A
_geom_hbond_distance_DH
_geom_hbond_distance_HA
_geom_hbond_distance_DA
_geom_hbond_angle_DHA
_geom_hbond_site_symmetry_A
N1 H1 O5 0.88 2.01 2.881(6) 170.8 .
N2 H2 O6 0.88 2.12 2.907(7) 148.9 .
N3 H3 O7 0.88 2.00 2.807(7) 151.8 .
N4 H4 O8 0.88 2.28 3.144(7) 169.4 .
N5 H5 O3 0.88 2.04 2.919(7) 175.1 3_564
N6 H6 O4 0.88 2.08 2.844(7) 144.3 3_564

loop_
_geom_torsion_atom_site_label_1
_geom_torsion_atom_site_label_2
_geom_torsion_atom_site_label_3
_geom_torsion_atom_site_label_4
_geom_torsion
C6 C1 C2 C3 0.0
Br1 C1 C2 C3 -178.5(5)
C1 C2 C3 C4 0.0
C2 C3 C4 C5 0.0
C2 C3 C4 C7 175.7(7)
C3 C4 C5 C6 0.0
C7 C4 C5 C6 -175.9(7)
C4 C5 C6 C1 0.0
C2 C1 C6 C5 0.0
Br1 C1 C6 C5 178.5(5)
C8 O1 C7 C4 150.3(7)
C3 C4 C7 O1 126.3(6)
C5 C4 C7 O1 -57.9(9)
C7 O1 C8 O2 -3.7(11)
C7 O1 C8 C9 175.2(6)
C12 N1 C9 C8 55.8(8)
C12 N1 C9 C11 172.7(6)
C12 N1 C9 C10 -68.2(7)
O2 C8 C9 N1 -144.9(7)
O1 C8 C9 N1 36.0(8)
O2 C8 C9 C11 97.5(8)
O1 C8 C9 C11 -81.6(7)
O2 C8 C9 C10 -21.1(9)
O1 C8 C9 C10 159.9(6)
C9 N1 C12 O3 -1.9(9)
C9 N1 C12 C13 178.6(6)
O3 C12 C13 C17 77.2(8)
N1 C12 C13 C17 -103.3(6)
O3 C12 C13 C14 -39.0(9)
N1 C12 C13 C14 140.4(6)
C12 C13 C14 C15 159.3(11)
C17 C13 C14 C15 37.8(11)
C13 C14 C15 C16 -28.9(17)
C14 C15 C16 C17 7.8(17)
C18 N2 C17 C13 -88.5(7)
C18 N2 C17 C16 154.6(7)
C12 C13 C17 N2 82.8(7)
C14 C13 C17 N2 -154.6(6)
C12 C13 C17 C16 -156.2(6)
C14 C13 C17 C16 -33.6(7)
C15 C16 C17 N2 139.5(11)
C15 C16 C17 C13 16.6(12)
C17 N2 C18 O4 -3.1(10)
C17 N2 C18 C19 173.7(6)
O4 C18 C19 C20 -29.0(9)
N2 C18 C19 C20 154.2(6)
O4 C18 C19 C23 90.4(7)
N2 C18 C19 C23 -86.4(7)
C23 C19 C20 C21 -3.4(7)
C18 C19 C20 C21 117.8(6)
C19 C20 C21 C22 28.9(7)
C20 C21 C22 C23 -44.3(6)
C24 N3 C23 C22 130.4(6)
C24 N3 C23 C19 -112.5(6)
C21 C22 C23 N3 165.4(6)
C21 C22 C23 C19 42.8(6)
C20 C19 C23 N3 -148.3(5)
C18 C19 C23 N3 88.0(6)
C20 C19 C23 C22 -24.3(6)
C18 C19 C23 C22 -148.0(5)
C23 N3 C24 O5 -7.0(9)
C23 N3 C24 C25 172.4(6)
C33 N4 C25 C26 168.5(6)
C33 N4 C25 C24 -67.0(7)
O5 C24 C25 N4 160.9(6)
N3 C24 C25 N4 -18.5(8)
O5 C24 C25 C26 -72.2(7)
N3 C24 C25 C26 108.4(6)
N4 C25 C26 C27 -73.7(7)
C24 C25 C26 C27 159.1(5)
C25 C26 C27 C28 103.9(7)
C25 C26 C27 C32 -77.6(7)
C32 C27 C28 C29 0.0
C26 C27 C28 C29 178.5(7)
C27 C28 C29 C30 0.0
C28 C29 C30 C31 0.0
C29 C30 C31 C32 0.0
C30 C31 C32 C27 0.0
C28 C27 C32 C31 0.0
C26 C27 C32 C31 -178.5(7)
C25 N4 C33 O6 0.2(9)
C25 N4 C33 C34 178.6(5)
O6 C33 C34 C35 -56.5(8)
N4 C33 C34 C35 125.1(7)
O6 C33 C34 C38 60.5(8)
N4 C33 C34 C38 -117.9(6)
C33 C34 C35 C36 101.0(7)
C38 C34 C35 C36 -18.2(7)
C34 C35 C36 C37 36.9(8)
C35 C36 C37 C38 -41.7(7)
C39 N5 C38 C37 167.9(6)
C39 N5 C38 C34 -75.1(7)
C36 C37 C38 N5 150.0(6)
C36 C37 C38 C34 30.3(7)
C35 C34 C38 N5 -126.6(6)
C33 C34 C38 N5 114.3(6)
C35 C34 C38 C37 -7.3(7)
C33 C34 C38 C37 -126.4(6)
C38 N5 C39 O7 -6.2(10)
C38 N5 C39 C40 169.0(6)
O7 C39 C40 C44 61.5(8)
N5 C39 C40 C44 -113.8(7)
O7 C39 C40 C41 -57.2(10)
N5 C39 C40 C41 127.5(8)
C44 C40 C41 C42 19.8(8)
C39 C40 C41 C42 142.8(8)
C40 C41 C42 C43 4.5(12)
C41 C42 C43 C44 -26.6(12)
C45 N6 C44 C40 -106.8(7)
C45 N6 C44 C43 133.5(7)
C39 C40 C44 N6 75.5(7)
C41 C40 C44 N6 -160.7(6)
C39 C40 C44 C43 -160.2(6)
C41 C40 C44 C43 -36.4(7)
C42 C43 C44 N6 164.9(9)
C42 C43 C44 C40 39.4(10)
C44 N6 C45 O8 1.0(11)
C44 N6 C45 O9 -179.8(6)
C46 O9 C45 O8 -1.8(9)
C46 O9 C45 N6 178.9(6)
C45 O9 C46 C49 58.7(8)
C45 O9 C46 C48 -66.4(7)
C45 O9 C46 C47 176.7(6)

loop_
_platon_squeeze_void_nr
_platon_squeeze_void_average_x
_platon_squeeze_void_average_y
_platon_squeeze_void_average_z
_platon_squeeze_void_volume
_platon_squeeze_void_count_electrons
1 -0.005 0.175 0.156 3074.0 286.5
